data_7720717
loop_
_publ_author_name
'M, Thillai Natarajan'
'Teja, Deewan S.'
'Akhter, Sk Samim'
'Bhardwaj, Prabhakar'
'Kumar, Pankaj'
'Mallik, Bhabani S.'
'Padhi, Sumanta Kumar'

_publ_section_title
;
 Electrocatalytic ammonia oxidation mediated by a Cu(II) complex: a
 hydrazine pathway to hydrogen generation.
;
_journal_issue 18
_journal_name_full 'Dalton transactions (Cambridge, England : 2003)'
_journal_page_first 7111
_journal_page_last 7126
_journal_paper_doi 10.1039/d6dt00268d
_journal_volume 55
_journal_year 2026
_chemical_formula_moiety '2(C27 H37 Cu N5), 3(F6 P)'
_chemical_formula_sum 'C54 H74 Cu2 F18 N10 P3'
_chemical_formula_weight 1425.241
_space_group_crystal_system monoclinic
_space_group_IT_number 15
_space_group_name_Hall '-C 2yc'
_space_group_name_H-M_alt 'C 1 2/c 1'
_symmetry_Int_Tables_number 15
_atom_sites_solution_primary dual
_audit_block_doi 10.5517/ccdc.csd.cc2n7bmw
_audit_creation_date 2025-05-08
_audit_creation_method
;
Olex2 1.5
(compiled 2025.04.05 svn.rf049d14d for OlexSys, GUI svn.r7224)
;
_audit_update_record
;
2025-05-09 deposited with the CCDC.	2026-03-16 downloaded from the CCDC.
;
_cell_angle_alpha 90
_cell_angle_beta 93.358(6)
_cell_angle_gamma 90
_cell_formula_units_Z 4
_cell_length_a 17.5811(11)
_cell_length_b 22.9896(14)
_cell_length_c 17.8190(12)
_cell_measurement_reflns_used 4873
_cell_measurement_temperature 293(2)
_cell_measurement_theta_max 24.0940
_cell_measurement_theta_min 2.6840
_cell_volume 7189.8(8)
_computing_cell_refinement 'CrysAlisPro 1.171.40.69a (Rigaku OD, 2020)'
_computing_data_collection 'CrysAlisPro 1.171.40.69a (Rigaku OD, 2020)'
_computing_data_reduction 'CrysAlisPro 1.171.40.69a (Rigaku OD, 2020)'
_computing_molecular_graphics 'Olex2 1.5 (Dolomanov et al., 2009)'
_computing_publication_material 'Olex2 1.5 (Dolomanov et al., 2009)'
_computing_structure_refinement 'olex2.refine 1.5 (Bourhis et al., 2015)'
_computing_structure_solution 'SHELXT  (Sheldrick, 2015)'
_diffrn_ambient_temperature 293(2)
_diffrn_detector 'CCD plate'
_diffrn_detector_area_resol_mean 8.0303
_diffrn_detector_type EosS2
_diffrn_measured_fraction_theta_full 0.9945
_diffrn_measured_fraction_theta_max 0.9945
_diffrn_measurement_details
;
List of Runs (angles in degrees, time in seconds):

  # Type    Start    End  Width  t~exp~   \w     \q     \k     \f   Frames
#--------------------------------------------------------------------------
  1  \w     -8.00  38.00   1.00   25.00    --   14.69  77.00  90.00   46
  2  \w    -32.00  -6.00   1.00   25.00    --  -16.64 -77.00-150.00   26
  3  \w    -14.00  38.00   1.00   25.00    --  -16.64  19.00 150.00   52
  4  \w    -70.00 -43.00   1.00   25.00    --  -16.64-178.00-120.00   27
  5  \w    -27.00  50.00   1.00   25.00    --  -16.64  57.00-150.00   77
;
_diffrn_measurement_device 'four-circle diffractometer'
_diffrn_measurement_device_type 'SuperNova, Single source at offset/far, EosS2'
_diffrn_measurement_method '\w scans'
_diffrn_orient_matrix_type 'CrysAlisPro convention (1999,Acta A55,543-557)'
_diffrn_orient_matrix_UB_11 0.0023148000
_diffrn_orient_matrix_UB_12 -0.0304016000
_diffrn_orient_matrix_UB_13 -0.0062654000
_diffrn_orient_matrix_UB_21 0.0401014000
_diffrn_orient_matrix_UB_22 0.0011716000
_diffrn_orient_matrix_UB_23 0.0070808000
_diffrn_orient_matrix_UB_31 -0.0045157000
_diffrn_orient_matrix_UB_32 -0.0051344000
_diffrn_orient_matrix_UB_33 0.0387299000
_diffrn_radiation_monochromator mirror
_diffrn_radiation_probe x-ray
_diffrn_radiation_type 'Mo K\a'
_diffrn_radiation_wavelength 0.71073
_diffrn_reflns_av_R_equivalents 0.0547
_diffrn_reflns_av_unetI/netI 0.1349
_diffrn_reflns_Laue_measured_fraction_full 0.9945
_diffrn_reflns_Laue_measured_fraction_max 0.9945
_diffrn_reflns_limit_h_max 23
_diffrn_reflns_limit_h_min -23
_diffrn_reflns_limit_k_max 31
_diffrn_reflns_limit_k_min -31
_diffrn_reflns_limit_l_max 22
_diffrn_reflns_limit_l_min -24
_diffrn_reflns_number 17908
_diffrn_reflns_point_group_measured_fraction_full 0.9945
_diffrn_reflns_point_group_measured_fraction_max 0.9945
_diffrn_reflns_theta_full 24.9988
_diffrn_reflns_theta_max 25.00
_diffrn_reflns_theta_min 1.81
_diffrn_source 'micro-focus sealed X-ray tube'
_diffrn_source_type 'SuperNova (Mo) X-ray Source'
_exptl_absorpt_coefficient_mu 0.744
_exptl_absorpt_correction_T_max 0.875
_exptl_absorpt_correction_T_min 0.849
_exptl_absorpt_correction_type multi-scan
_exptl_absorpt_process_details
;
CrysAlisPro 1.171.40.69a (Rigaku Oxford Diffraction, 2020)
Empirical absorption correction using spherical harmonics,
 implemented in SCALE3 ABSPACK scaling algorithm.
;
_exptl_crystal_colour blue
_exptl_crystal_colour_primary blue
_exptl_crystal_density_diffrn 1.317
_exptl_crystal_description block
_exptl_crystal_F_000 2938.507
_exptl_crystal_size_max 0.22
_exptl_crystal_size_mid 0.2
_exptl_crystal_size_min 0.18
_refine_diff_density_max 0.9425
_refine_diff_density_min -0.7341
_refine_diff_density_rms 0.1212
_refine_ls_d_res_high 0.8409
_refine_ls_d_res_low 11.2342
_refine_ls_goodness_of_fit_ref 1.0002
_refine_ls_hydrogen_treatment constr
_refine_ls_matrix_type full
_refine_ls_number_constraints 58
_refine_ls_number_parameters 400
_refine_ls_number_reflns 6305
_refine_ls_number_restraints 0
_refine_ls_restrained_S_all 1.0002
_refine_ls_R_factor_all 0.1176
_refine_ls_R_factor_gt 0.0691
_refine_ls_shift/su_max 0.0011
_refine_ls_shift/su_mean 0.0001
_refine_ls_structure_factor_coef Fsqd
_refine_ls_weighting_details 'w=1/[\s^2^(Fo^2^)+(0.0700P)^2^] where P=(Fo^2^+2Fc^2^)/3'
_refine_ls_weighting_scheme calc
_refine_ls_wR_factor_gt 0.1590
_refine_ls_wR_factor_ref 0.1808
_reflns_Friedel_coverage 0.0
_reflns_limit_h_max 20
_reflns_limit_h_min -20
_reflns_limit_k_max 27
_reflns_limit_k_min 0
_reflns_limit_l_max 21
_reflns_limit_l_min 0
_reflns_number_gt 3421
_reflns_number_total 6305
_reflns_threshold_expression I>=2u(I)
_cod_data_source_file d6dt00268d2.cif
_cod_data_source_block TN_X05_A
_cod_depositor_comments 'Adding full bibliography for 7720717.cif.'
_cod_database_code 7720717
_chemical_oxdiff_formula 'C N H Cu O S F'
_olex2_refinement_description
;
1. Fixed Uiso
 At 1.2 times of:
  All C(H) groups, All C(H,H) groups
 At 1.5 times of:
  All C(H,H,H) groups
2.a Secondary CH2 refined with riding coordinates:
 C18(H18a,H18b), C7(H7a,H7b), C6(H6a,H6b), C19(H19a,H19b)
2.b Aromatic/amide H refined with riding coordinates:
 C9(H9), C12(H12), C11(H11), C10(H10), C2(H2), C13(H13), C4(H4), C3(H3),
 C16(H16), C15(H15), C14(H14)
2.c Idealised Me refined as rotating group:
 C21(H21a,H21b,H21c), C23(H23a,H23b,H23c), C22(H22a,H22b,H22c), C27(H27a,H27b,
 H27c), C25(H25a,H25b,H25c), C26(H26a,H26b,H26c)
;
_smtbx_masks_void_probe_radius 0.9
_smtbx_masks_void_truncation_radius 0.8
_olex2_submission_special_instructions 'No special instructions were received'
_oxdiff_exptl_absorpt_empirical_details
;
Empirical correction (ABSPACK) includes:
- Absorption correction using spherical harmonics
- Frame scaling
;
_oxdiff_exptl_absorpt_empirical_full_max 2.049
_oxdiff_exptl_absorpt_empirical_full_min 0.595

loop_
_space_group_symop_id
_space_group_symop_operation_xyz
1 x,y,z
2 -x,y,-z+1/2
3 -x,-y,-z
4 x,-y,z-1/2
5 x+1/2,y+1/2,z
6 -x+1/2,y+1/2,-z+1/2
7 -x+1/2,-y+1/2,-z
8 x+1/2,-y+1/2,z-1/2

loop_
_atom_site_label
_atom_site_type_symbol
_atom_site_fract_x
_atom_site_fract_y
_atom_site_fract_z
_atom_site_U_iso_or_equiv
_atom_site_adp_type
_atom_site_occupancy
_atom_site_site_symmetry_order
_atom_site_refinement_flags_posn
_atom_site_refinement_flags_adp
_atom_site_refinement_flags_occupancy
Cu1 Cu 0.73946(3) 0.60559(3) 0.77508(3) 0.0480(2) Uani 1.000000 1 . . .
P1 P 0.59044(9) 0.87188(7) 0.59620(9) 0.0665(5) Uani 1.000000 1 . . .
P2 P 0.5 0.5 0.5 0.0768(8) Uani 1.000000 2 S T P
N2 N 0.8242(2) 0.56546(18) 0.7289(2) 0.0492(10) Uani 1.000000 1 . . .
N1 N 0.6796(2) 0.66698(19) 0.8138(2) 0.0556(11) Uani 1.000000 1 . . .
N4 N 0.7404(2) 0.58090(18) 0.8961(2) 0.0562(11) Uani 1.000000 1 . . .
N3 N 0.7452(2) 0.66281(17) 0.6821(2) 0.0502(10) Uani 1.000000 1 . . .
N5 N 0.6677(2) 0.52524(19) 0.7769(3) 0.0613(12) Uani 1.000000 1 . . .
F9 F 0.5841(2) 0.4839(2) 0.5273(2) 0.1394(18) Uani 1.000000 1 . . .
F7 F 0.4910(2) 0.5237(3) 0.5807(2) 0.154(2) Uani 1.000000 1 . . .
F1 F 0.5860(2) 0.80761(17) 0.6212(3) 0.1280(15) Uani 1.000000 1 . . .
C8 C 0.8572(3) 0.5983(2) 0.6779(3) 0.0540(13) Uani 1.000000 1 . . .
C20 C 0.6936(3) 0.6486(2) 0.6118(3) 0.0570(14) Uani 1.000000 1 . . .
C1 C 0.6441(3) 0.6599(3) 0.8782(3) 0.0628(15) Uani 1.000000 1 . . .
C18 C 0.7348(3) 0.5167(2) 0.8985(3) 0.0616(14) Uani 1.000000 1 . . .
H18a H 0.7856(3) 0.5004(2) 0.8982(3) 0.0739(17) Uiso 1.000000 1 R . .
H18b H 0.7136(3) 0.5054(2) 0.9454(3) 0.0739(17) Uiso 1.000000 1 R . .
C5 C 0.6740(3) 0.7174(2) 0.7749(3) 0.0609(15) Uani 1.000000 1 . . .
C9 C 0.9176(3) 0.5769(3) 0.6389(3) 0.0685(16) Uani 1.000000 1 . . .
H9 H 0.9417(3) 0.6007(3) 0.6054(3) 0.0822(19) Uiso 1.000000 1 R . .
C17 C 0.6871(3) 0.4911(2) 0.8350(3) 0.0572(14) Uani 1.000000 1 . . .
C7 C 0.8273(3) 0.6594(2) 0.6670(3) 0.0630(15) Uani 1.000000 1 . . .
H7a H 0.8342(3) 0.6718(2) 0.6158(3) 0.0756(18) Uiso 1.000000 1 R . .
H7b H 0.8561(3) 0.6856(2) 0.7006(3) 0.0756(18) Uiso 1.000000 1 R . .
C21 C 0.6104(3) 0.6497(3) 0.6345(3) 0.0707(16) Uani 1.000000 1 . . .
H21a H 0.6058(5) 0.6262(13) 0.6785(12) 0.106(2) Uiso 1.000000 1 GR . .
H21b H 0.5959(7) 0.6890(3) 0.6449(19) 0.106(2) Uiso 1.000000 1 GR . .
H21c H 0.5778(4) 0.6345(14) 0.5941(9) 0.106(2) Uiso 1.000000 1 GR . .
C12 C 0.8481(3) 0.5103(2) 0.7388(3) 0.0548(13) Uani 1.000000 1 . . .
H12 H 0.8242(3) 0.4870(2) 0.7731(3) 0.0658(16) Uiso 1.000000 1 R . .
C23 C 0.7128(3) 0.5890(2) 0.5826(3) 0.0710(17) Uani 1.000000 1 . . .
H23a H 0.7628(9) 0.5897(5) 0.5637(19) 0.107(2) Uiso 1.000000 1 GR . .
H23b H 0.712(2) 0.5612(4) 0.6227(6) 0.107(2) Uiso 1.000000 1 GR . .
H23c H 0.6762(12) 0.5783(7) 0.5429(14) 0.107(2) Uiso 1.000000 1 GR . .
C6 C 0.7273(3) 0.7216(2) 0.7120(3) 0.0611(15) Uani 1.000000 1 . . .
H6a H 0.7741(3) 0.7405(2) 0.7302(3) 0.0733(18) Uiso 1.000000 1 R . .
H6b H 0.7041(3) 0.7452(2) 0.6718(3) 0.0733(18) Uiso 1.000000 1 R . .
C11 C 0.9064(3) 0.4868(3) 0.7003(3) 0.0651(15) Uani 1.000000 1 . . .
H11 H 0.9217(3) 0.4485(3) 0.7084(3) 0.0781(18) Uiso 1.000000 1 R . .
C10 C 0.9412(3) 0.5211(3) 0.6500(3) 0.0723(17) Uani 1.000000 1 . . .
H10 H 0.9809(3) 0.5064(3) 0.6235(3) 0.087(2) Uiso 1.000000 1 R . .
C24 C 0.8055(4) 0.6034(3) 0.9484(3) 0.0766(18) Uani 1.000000 1 . . .
C19 C 0.6633(3) 0.6045(3) 0.9165(3) 0.0696(17) Uani 1.000000 1 . . .
H19a H 0.6242(3) 0.5760(3) 0.9028(3) 0.084(2) Uiso 1.000000 1 R . .
H19b H 0.6638(3) 0.6102(3) 0.9705(3) 0.084(2) Uiso 1.000000 1 R . .
C2 C 0.5971(3) 0.7024(3) 0.9030(4) 0.085(2) Uani 1.000000 1 . . .
H2 H 0.5715(3) 0.6974(3) 0.9468(4) 0.102(2) Uiso 1.000000 1 R . .
C13 C 0.6224(3) 0.5013(3) 0.7217(4) 0.0773(18) Uani 1.000000 1 . . .
H13 H 0.6063(3) 0.5252(3) 0.6817(4) 0.093(2) Uiso 1.000000 1 R . .
C22 C 0.7032(4) 0.6920(3) 0.5487(3) 0.0821(19) Uani 1.000000 1 . . .
H22a H 0.693(2) 0.7306(3) 0.5664(7) 0.123(3) Uiso 1.000000 1 GR . .
H22b H 0.7543(7) 0.6899(12) 0.5326(15) 0.123(3) Uiso 1.000000 1 GR . .
H22c H 0.6679(15) 0.6829(10) 0.5072(9) 0.123(3) Uiso 1.000000 1 GR . .
C4 C 0.6272(4) 0.7613(3) 0.7983(4) 0.089(2) Uani 1.000000 1 . . .
H4 H 0.6222(4) 0.7960(3) 0.7715(4) 0.106(2) Uiso 1.000000 1 R . .
C27 C 0.8005(4) 0.6690(3) 0.9561(4) 0.091(2) Uani 1.000000 1 . . .
H27a H 0.810(2) 0.6870(3) 0.9088(7) 0.136(3) Uiso 1.000000 1 GR . .
H27b H 0.7507(8) 0.6795(3) 0.971(2) 0.136(3) Uiso 1.000000 1 GR . .
H27c H 0.8381(15) 0.6821(3) 0.9936(16) 0.136(3) Uiso 1.000000 1 GR . .
F8 F 0.4749(4) 0.4401(3) 0.5257(3) 0.195(3) Uani 1.000000 1 . . .
C3 C 0.5886(3) 0.7528(3) 0.8611(4) 0.092(2) Uani 1.000000 1 . . .
H3 H 0.5558(3) 0.7816(3) 0.8764(4) 0.110(3) Uiso 1.000000 1 R . .
C25 C 0.8797(3) 0.5906(3) 0.9137(3) 0.092(2) Uani 1.000000 1 . . .
H25a H 0.8821(11) 0.5500(5) 0.901(2) 0.138(3) Uiso 1.000000 1 GR . .
H25b H 0.8831(12) 0.6133(15) 0.8688(14) 0.138(3) Uiso 1.000000 1 GR . .
H25c H 0.9213(3) 0.6004(19) 0.9488(10) 0.138(3) Uiso 1.000000 1 GR . .
C16 C 0.6625(4) 0.4341(3) 0.8387(4) 0.091(2) Uani 1.000000 1 . . .
H16 H 0.6755(4) 0.4117(3) 0.8810(4) 0.109(2) Uiso 1.000000 1 R . .
C15 C 0.6200(5) 0.4113(3) 0.7814(5) 0.114(3) Uani 1.000000 1 . . .
H15 H 0.6048(5) 0.3726(3) 0.7830(5) 0.137(3) Uiso 1.000000 1 R . .
C14 C 0.5985(5) 0.4455(3) 0.7197(5) 0.117(3) Uani 1.000000 1 . . .
H14 H 0.5691(5) 0.4308(3) 0.6789(5) 0.141(3) Uiso 1.000000 1 R . .
F4 F 0.5912(4) 0.93650(19) 0.5779(5) 0.232(3) Uani 1.000000 1 . . .
F5 F 0.5335(5) 0.8814(3) 0.6558(4) 0.225(3) Uani 1.000000 1 . . .
C26 C 0.8058(4) 0.5754(3) 1.0265(3) 0.108(2) Uani 1.000000 1 . . .
H26a H 0.7577(11) 0.5824(19) 1.0478(12) 0.162(4) Uiso 1.000000 1 GR . .
H26b H 0.814(3) 0.5343(5) 1.0222(5) 0.162(4) Uiso 1.000000 1 GR . .
H26c H 0.8460(19) 0.5921(16) 1.0584(9) 0.162(4) Uiso 1.000000 1 GR . .
F6 F 0.6543(5) 0.8793(4) 0.6564(5) 0.299(5) Uani 1.000000 1 . . .
F2 F 0.6431(5) 0.8608(4) 0.5402(4) 0.296(5) Uani 1.000000 1 . . .
F3 F 0.5238(4) 0.8651(3) 0.5453(4) 0.253(4) Uani 1.000000 1 . . .

loop_
_atom_site_aniso_label
_atom_site_aniso_U_11
_atom_site_aniso_U_22
_atom_site_aniso_U_33
_atom_site_aniso_U_12
_atom_site_aniso_U_13
_atom_site_aniso_U_23
Cu1 0.0437(4) 0.0421(4) 0.0584(4) 0.0014(3) 0.0046(3) 0.0048(3)
P1 0.0654(10) 0.0520(9) 0.0828(11) -0.0013(8) 0.0101(9) -0.0001(9)
P2 0.0448(12) 0.109(2) 0.0767(15) -0.0003(14) 0.0045(11) -0.0304(16)
N2 0.042(2) 0.050(3) 0.056(2) -0.006(2) 0.0064(19) 0.002(2)
N1 0.057(3) 0.056(3) 0.053(2) 0.010(2) 0.001(2) 0.003(2)
N4 0.050(3) 0.052(3) 0.067(3) -0.001(2) 0.000(2) -0.002(2)
N3 0.051(3) 0.042(2) 0.057(2) -0.004(2) 0.004(2) 0.009(2)
N5 0.047(3) 0.056(3) 0.080(3) -0.012(2) 0.000(2) 0.007(3)
F9 0.067(3) 0.219(5) 0.129(3) 0.029(3) -0.020(2) -0.074(4)
F7 0.090(3) 0.271(6) 0.099(3) 0.051(3) -0.012(2) -0.085(4)
F1 0.134(4) 0.075(3) 0.174(4) 0.015(3) 0.003(3) 0.039(3)
C8 0.040(3) 0.061(3) 0.061(3) 0.000(3) -0.001(3) 0.004(3)
C20 0.062(3) 0.052(3) 0.058(3) 0.012(3) 0.004(3) 0.000(3)
C1 0.048(3) 0.064(4) 0.077(4) 0.008(3) 0.013(3) -0.006(3)
C18 0.053(3) 0.065(4) 0.067(3) 0.001(3) 0.005(3) 0.010(3)
C5 0.069(4) 0.055(3) 0.057(3) 0.022(3) -0.007(3) -0.003(3)
C9 0.049(3) 0.085(5) 0.072(4) -0.003(3) 0.010(3) 0.009(4)
C17 0.048(3) 0.059(4) 0.064(3) -0.008(3) 0.004(3) 0.009(3)
C7 0.059(3) 0.050(3) 0.080(4) -0.006(3) 0.007(3) 0.012(3)
C21 0.055(3) 0.081(4) 0.075(4) 0.014(3) -0.006(3) 0.004(3)
C12 0.055(3) 0.049(3) 0.061(3) 0.008(3) 0.003(3) -0.002(3)
C23 0.083(4) 0.058(4) 0.072(4) -0.002(3) -0.001(3) -0.007(3)
C6 0.084(4) 0.035(3) 0.064(3) -0.000(3) -0.002(3) -0.007(3)
C11 0.066(4) 0.059(4) 0.069(4) 0.016(3) -0.009(3) -0.003(3)
C10 0.055(4) 0.088(5) 0.075(4) 0.023(4) 0.015(3) 0.001(4)
C24 0.067(4) 0.091(5) 0.070(4) -0.002(4) -0.014(3) -0.006(4)
C19 0.058(4) 0.077(4) 0.075(4) -0.001(3) 0.014(3) 0.001(3)
C2 0.066(4) 0.103(5) 0.088(5) 0.026(4) 0.016(3) -0.021(4)
C13 0.069(4) 0.072(4) 0.088(4) -0.032(3) -0.019(3) -0.002(4)
C22 0.108(5) 0.073(4) 0.066(3) 0.032(4) 0.010(3) 0.017(3)
C4 0.122(5) 0.060(4) 0.083(4) 0.037(4) 0.004(4) -0.012(4)
C27 0.081(5) 0.090(5) 0.097(5) -0.008(4) -0.020(4) -0.015(4)
F8 0.206(6) 0.169(5) 0.201(5) -0.074(5) -0.050(4) 0.045(5)
C3 0.072(4) 0.105(6) 0.097(5) 0.054(4) 0.002(4) -0.035(5)
C25 0.065(4) 0.117(6) 0.093(5) -0.006(4) -0.014(4) -0.012(4)
C16 0.094(5) 0.074(5) 0.105(5) -0.031(4) 0.012(4) 0.017(4)
C15 0.119(7) 0.069(5) 0.152(7) -0.045(5) -0.004(6) 0.006(5)
C14 0.128(7) 0.085(5) 0.134(7) -0.056(5) -0.039(5) 0.006(5)
F4 0.200(6) 0.063(3) 0.437(10) -0.016(3) 0.040(6) 0.072(5)
F5 0.284(9) 0.181(6) 0.224(7) 0.035(6) 0.135(7) -0.030(5)
C26 0.115(6) 0.129(6) 0.078(4) 0.000(5) -0.018(4) 0.021(5)
F6 0.262(9) 0.316(10) 0.299(9) -0.187(8) -0.158(8) 0.101(8)
F2 0.351(11) 0.262(8) 0.304(9) 0.120(7) 0.269(9) 0.072(7)
F3 0.224(7) 0.215(7) 0.297(8) -0.104(6) -0.184(7) 0.131(7)

loop_
_atom_type_symbol
_atom_type_scat_dispersion_real
_atom_type_scat_dispersion_imag
_atom_type_scat_Cromer_Mann_a1
_atom_type_scat_Cromer_Mann_a2
_atom_type_scat_Cromer_Mann_a3
_atom_type_scat_Cromer_Mann_a4
_atom_type_scat_Cromer_Mann_b1
_atom_type_scat_Cromer_Mann_b2
_atom_type_scat_Cromer_Mann_b3
_atom_type_scat_Cromer_Mann_b4
_atom_type_scat_Cromer_Mann_c
_atom_type_scat_source
_atom_type_scat_dispersion_source
C 0.00313 0.00162 2.31000 1.02000 1.58860 0.86500 20.84390 10.20750 0.56870 51.65120 0.21560 'International Tables Volume C Table 6.1.1.4 (pp. 500-502)' 'Brennan, Cowan, Rev. Sci. Instrum., 1992, 63, 850'
Cu 0.32831 1.27084 13.33800 7.16760 5.61580 1.67350 3.58280 0.24700 11.39660 64.81260 1.19100 'International Tables Volume C Table 6.1.1.4 (pp. 500-502)' 'Brennan, Cowan, Rev. Sci. Instrum., 1992, 63, 850'
F 0.01756 0.01033 3.53920 2.64120 1.51700 1.02430 10.28250 4.29440 0.26150 26.14760 0.27760 'International Tables Volume C Table 6.1.1.4 (pp. 500-502)' 'Brennan, Cowan, Rev. Sci. Instrum., 1992, 63, 850'
H 0.00000 0.00000 0.49300 0.32291 0.14019 0.04081 10.51090 26.12570 3.14236 57.79970 0.00304 'International Tables Volume C Table 6.1.1.4 (pp. 500-502)' 'Brennan, Cowan, Rev. Sci. Instrum., 1992, 63, 850'
N 0.00612 0.00332 12.21260 3.13220 2.01250 1.16630 0.00570 9.89330 28.99750 0.58260 -11.52900 'International Tables Volume C Table 6.1.1.4 (pp. 500-502)' 'Brennan, Cowan, Rev. Sci. Instrum., 1992, 63, 850'
P 0.10265 0.09519 6.43450 4.17910 1.78000 1.49080 1.90670 27.15700 0.52600 68.16450 1.11490 'International Tables Volume C Table 6.1.1.4 (pp. 500-502)' 'Brennan, Cowan, Rev. Sci. Instrum., 1992, 63, 850'

loop_
_geom_angle_atom_site_label_1
_geom_angle_atom_site_label_2
_geom_angle_atom_site_label_3
_geom_angle
_geom_angle_site_symmetry_1
_geom_angle_site_symmetry_3
_geom_angle_publ_flag
N1 Cu1 N2 160.09(18) . . ?
N4 Cu1 N2 108.74(16) . . ?
N4 Cu1 N1 79.17(16) . . ?
N3 Cu1 N2 83.86(16) . . ?
N3 Cu1 N1 82.90(16) . . ?
N3 Cu1 N4 156.19(16) . . ?
N5 Cu1 N2 93.43(16) . . ?
N5 Cu1 N1 106.35(17) . . ?
N5 Cu1 N4 75.44(16) . . ?
N5 Cu1 N3 125.10(17) . . ?
F4 P1 F1 174.9(4) . . ?
F5 P1 F1 83.7(3) . . ?
F5 P1 F4 91.4(4) . . ?
F6 P1 F1 87.2(4) . . ?
F6 P1 F4 91.5(4) . . ?
F6 P1 F5 88.9(5) . . ?
F2 P1 F1 94.4(4) . . ?
F2 P1 F4 90.6(4) . . ?
F2 P1 F5 177.9(5) . . ?
F2 P1 F6 91.8(6) . . ?
F3 P1 F1 91.4(3) . . ?
F3 P1 F4 89.3(4) . . ?
F3 P1 F5 84.9(5) . . ?
F3 P1 F6 173.7(6) . . ?
F3 P1 F2 94.4(6) . . ?
F9 P2 F9 180.0 3_666 . ?
F7 P2 F9 86.58(19) . . ?
F7 P2 F9 86.58(19) 3_666 3_666 ?
F7 P2 F9 93.42(19) 3_666 . ?
F7 P2 F9 93.42(19) . 3_666 ?
F7 P2 F7 180.0 3_666 . ?
F8 P2 F9 91.2(3) 3_666 . ?
F8 P2 F9 88.8(3) 3_666 3_666 ?
F8 P2 F9 88.8(3) . . ?
F8 P2 F9 91.2(3) . 3_666 ?
F8 P2 F7 89.5(3) . . ?
F8 P2 F7 90.5(3) . 3_666 ?
F8 P2 F7 90.5(3) 3_666 . ?
F8 P2 F7 89.5(3) 3_666 3_666 ?
F8 P2 F8 180.0 3_666 . ?
C8 N2 Cu1 112.8(3) . . ?
C12 N2 Cu1 128.6(3) . . ?
C12 N2 C8 118.5(4) . . ?
C1 N1 Cu1 120.6(4) . . ?
C5 N1 Cu1 118.2(3) . . ?
C5 N1 C1 121.2(5) . . ?
C18 N4 Cu1 106.6(3) . . ?
C24 N4 Cu1 117.9(3) . . ?
C24 N4 C18 111.8(5) . . ?
C19 N4 Cu1 100.6(3) . . ?
C19 N4 C18 106.6(4) . . ?
C19 N4 C24 112.4(4) . . ?
C20 N3 Cu1 116.9(3) . . ?
C7 N3 Cu1 101.5(3) . . ?
C7 N3 C20 111.9(4) . . ?
C6 N3 Cu1 105.2(3) . . ?
C6 N3 C20 110.9(4) . . ?
C6 N3 C7 109.8(4) . . ?
C17 N5 Cu1 112.3(3) . . ?
C13 N5 Cu1 129.6(4) . . ?
C13 N5 C17 116.3(5) . . ?
C9 C8 N2 120.8(5) . . ?
C7 C8 N2 116.8(4) . . ?
C7 C8 C9 122.4(5) . . ?
C21 C20 N3 107.8(4) . . ?
C23 C20 N3 109.9(4) . . ?
C23 C20 C21 109.8(5) . . ?
C22 C20 N3 112.2(4) . . ?
C22 C20 C21 109.4(4) . . ?
C22 C20 C23 107.7(4) . . ?
C19 C1 N1 113.2(5) . . ?
C2 C1 N1 120.4(6) . . ?
C2 C1 C19 126.4(5) . . ?
H18a C18 N4 108.7(3) . . ?
H18b C18 N4 108.7(3) . . ?
H18b C18 H18a 107.6 . . ?
C17 C18 N4 114.0(5) . . ?
C17 C18 H18a 108.7(3) . . ?
C17 C18 H18b 108.7(3) . . ?
C6 C5 N1 114.1(4) . . ?
C4 C5 N1 119.9(5) . . ?
C4 C5 C6 125.8(5) . . ?
H9 C9 C8 120.1(3) . . ?
C10 C9 C8 119.8(5) . . ?
C10 C9 H9 120.1(3) . . ?
C18 C17 N5 117.9(5) . . ?
C16 C17 N5 122.0(6) . . ?
C16 C17 C18 120.1(6) . . ?
C8 C7 N3 111.2(4) . . ?
H7a C7 N3 109.4(2) . . ?
H7a C7 C8 109.4(3) . . ?
H7b C7 N3 109.4(3) . . ?
H7b C7 C8 109.4(3) . . ?
H7b C7 H7a 108.0 . . ?
H21a C21 C20 109.5 . . ?
H21b C21 C20 109.5 . . ?
H21b C21 H21a 109.5 . . ?
H21c C21 C20 109.5 . . ?
H21c C21 H21a 109.5 . . ?
H21c C21 H21b 109.5 . . ?
H12 C12 N2 118.7(3) . . ?
C11 C12 N2 122.6(5) . . ?
C11 C12 H12 118.7(3) . . ?
H23a C23 C20 109.5 . . ?
H23b C23 C20 109.5 . . ?
H23b C23 H23a 109.5 . . ?
H23c C23 C20 109.5 . . ?
H23c C23 H23a 109.5 . . ?
H23c C23 H23b 109.5 . . ?
C5 C6 N3 111.1(4) . . ?
H6a C6 N3 109.4(3) . . ?
H6a C6 C5 109.4(3) . . ?
H6b C6 N3 109.4(3) . . ?
H6b C6 C5 109.4(3) . . ?
H6b C6 H6a 108.0 . . ?
H11 C11 C12 120.8(3) . . ?
C10 C11 C12 118.5(5) . . ?
C10 C11 H11 120.8(3) . . ?
C11 C10 C9 119.7(5) . . ?
H10 C10 C9 120.1(3) . . ?
H10 C10 C11 120.1(3) . . ?
C27 C24 N4 110.3(5) . . ?
C25 C24 N4 108.8(5) . . ?
C25 C24 C27 106.7(6) . . ?
C26 C24 N4 112.0(5) . . ?
C26 C24 C27 109.4(5) . . ?
C26 C24 C25 109.5(5) . . ?
C1 C19 N4 112.3(4) . . ?
H19a C19 N4 109.2(3) . . ?
H19a C19 C1 109.2(3) . . ?
H19b C19 N4 109.2(3) . . ?
H19b C19 C1 109.2(3) . . ?
H19b C19 H19a 107.9 . . ?
H2 C2 C1 120.9(4) . . ?
C3 C2 C1 118.2(6) . . ?
C3 C2 H2 120.9(3) . . ?
H13 C13 N5 117.3(3) . . ?
C14 C13 N5 125.3(7) . . ?
C14 C13 H13 117.3(5) . . ?
H22a C22 C20 109.5 . . ?
H22b C22 C20 109.5 . . ?
H22b C22 H22a 109.5 . . ?
H22c C22 C20 109.5 . . ?
H22c C22 H22a 109.5 . . ?
H22c C22 H22b 109.5 . . ?
H4 C4 C5 120.7(4) . . ?
C3 C4 C5 118.6(6) . . ?
C3 C4 H4 120.7(4) . . ?
H27a C27 C24 109.5 . . ?
H27b C27 C24 109.5 . . ?
H27b C27 H27a 109.5 . . ?
H27c C27 C24 109.5 . . ?
H27c C27 H27a 109.5 . . ?
H27c C27 H27b 109.5 . . ?
C4 C3 C2 121.5(6) . . ?
H3 C3 C2 119.2(3) . . ?
H3 C3 C4 119.2(4) . . ?
H25a C25 C24 109.5 . . ?
H25b C25 C24 109.5 . . ?
H25b C25 H25a 109.5 . . ?
H25c C25 C24 109.5 . . ?
H25c C25 H25a 109.5 . . ?
H25c C25 H25b 109.5 . . ?
H16 C16 C17 120.1(4) . . ?
C15 C16 C17 119.8(7) . . ?
C15 C16 H16 120.1(5) . . ?
H15 C15 C16 120.1(5) . . ?
C14 C15 C16 119.8(7) . . ?
C14 C15 H15 120.1(4) . . ?
C15 C14 C13 116.6(7) . . ?
H14 C14 C13 121.7(5) . . ?
H14 C14 C15 121.7(4) . . ?
H26a C26 C24 109.5 . . ?
H26b C26 C24 109.5 . . ?
H26b C26 H26a 109.5 . . ?
H26c C26 C24 109.5 . . ?
H26c C26 H26a 109.5 . . ?
H26c C26 H26b 109.5 . . ?

loop_
_geom_bond_atom_site_label_1
_geom_bond_atom_site_label_2
_geom_bond_distance
_geom_bond_site_symmetry_2
_geom_bond_publ_flag
Cu1 N2 1.972(4) . ?
Cu1 N1 1.913(4) . ?
Cu1 N4 2.230(4) . ?
Cu1 N3 2.122(4) . ?
Cu1 N5 2.238(4) . ?
P1 F1 1.546(4) . ?
P1 F4 1.521(4) . ?
P1 F5 1.518(5) . ?
P1 F6 1.516(6) . ?
P1 F2 1.423(4) . ?
P1 F3 1.448(5) . ?
P2 F9 1.574(4) . ?
P2 F9 1.574(4) 3_666 ?
P2 F7 1.554(3) 3_666 ?
P2 F7 1.554(3) . ?
P2 F8 1.524(6) 3_666 ?
P2 F8 1.524(6) . ?
N2 C8 1.340(6) . ?
N2 C12 1.345(6) . ?
N1 C1 1.348(6) . ?
N1 C5 1.351(6) . ?
N4 C18 1.481(6) . ?
N4 C24 1.523(7) . ?
N4 C19 1.525(6) . ?
N3 C20 1.538(6) . ?
N3 C7 1.487(5) . ?
N3 C6 1.493(6) . ?
N5 C17 1.328(6) . ?
N5 C13 1.346(6) . ?
C8 C9 1.392(7) . ?
C8 C7 1.508(7) . ?
C20 C21 1.540(6) . ?
C20 C23 1.510(7) . ?
C20 C22 1.520(7) . ?
C1 C19 1.475(7) . ?
C1 C2 1.370(7) . ?
C18 H18a 0.9700 . ?
C18 H18b 0.9700 . ?
C18 C17 1.488(7) . ?
C5 C6 1.506(7) . ?
C5 C4 1.383(7) . ?
C9 H9 0.9300 . ?
C9 C10 1.359(7) . ?
C17 C16 1.383(8) . ?
C7 H7a 0.9700 . ?
C7 H7b 0.9700 . ?
C21 H21a 0.9600 . ?
C21 H21b 0.9600 . ?
C21 H21c 0.9600 . ?
C12 H12 0.9300 . ?
C12 C11 1.377(7) . ?
C23 H23a 0.9600 . ?
C23 H23b 0.9600 . ?
C23 H23c 0.9600 . ?
C6 H6a 0.9700 . ?
C6 H6b 0.9700 . ?
C11 H11 0.9300 . ?
C11 C10 1.365(7) . ?
C10 H10 0.9300 . ?
C24 C27 1.518(8) . ?
C24 C25 1.504(8) . ?
C24 C26 1.533(8) . ?
C19 H19a 0.9700 . ?
C19 H19b 0.9700 . ?
C2 H2 0.9300 . ?
C2 C3 1.382(8) . ?
C13 H13 0.9300 . ?
C13 C14 1.349(8) . ?
C22 H22a 0.9600 . ?
C22 H22b 0.9600 . ?
C22 H22c 0.9600 . ?
C4 H4 0.9300 . ?
C4 C3 1.356(8) . ?
C27 H27a 0.9600 . ?
C27 H27b 0.9600 . ?
C27 H27c 0.9600 . ?
C3 H3 0.9300 . ?
C25 H25a 0.9600 . ?
C25 H25b 0.9600 . ?
C25 H25c 0.9600 . ?
C16 H16 0.9300 . ?
C16 C15 1.337(9) . ?
C15 H15 0.9300 . ?
C15 C14 1.387(9) . ?
C14 H14 0.9300 . ?
C26 H26a 0.9600 . ?
C26 H26b 0.9600 . ?
C26 H26c 0.9600 . ?

loop_
_geom_torsion_atom_site_label_1
_geom_torsion_atom_site_label_2
_geom_torsion_atom_site_label_3
_geom_torsion_atom_site_label_4
_geom_torsion
_geom_torsion_site_symmetry_1
_geom_torsion_site_symmetry_2
_geom_torsion_site_symmetry_3
_geom_torsion_site_symmetry_4
_geom_torsion_publ_flag
Cu1 N2 C8 C9 -179.3(4) . . . . ?
Cu1 N2 C8 C7 2.4(4) . . . . ?
Cu1 N2 C12 C11 177.1(4) . . . . ?
Cu1 N1 C1 C19 5.9(4) . . . . ?
Cu1 N1 C1 C2 -175.4(4) . . . . ?
Cu1 N1 C5 C6 -9.8(4) . . . . ?
Cu1 N1 C5 C4 175.6(4) . . . . ?
Cu1 N4 C18 C17 -34.3(3) . . . . ?
Cu1 N4 C24 C27 66.9(4) . . . . ?
Cu1 N4 C24 C25 -49.8(4) . . . . ?
Cu1 N4 C24 C26 -171.0(5) . . . . ?
Cu1 N4 C19 C1 -37.1(3) . . . . ?
Cu1 N3 C20 C21 60.2(3) . . . . ?
Cu1 N3 C20 C23 -59.5(3) . . . . ?
Cu1 N3 C20 C22 -179.3(3) . . . . ?
Cu1 N3 C7 C8 38.2(3) . . . . ?
Cu1 N3 C6 C5 -30.5(3) . . . . ?
Cu1 N5 C17 C18 16.4(4) . . . . ?
Cu1 N5 C17 C16 -165.6(4) . . . . ?
Cu1 N5 C13 C14 159.9(6) . . . . ?
N2 C8 C9 C10 3.1(6) . . . . ?
N2 C8 C7 N3 -30.1(5) . . . . ?
N2 C12 C11 C10 -0.0(6) . . . . ?
N1 C1 C19 N4 24.9(5) . . . . ?
N1 C1 C2 C3 -1.5(6) . . . . ?
N1 C5 C6 N3 28.2(5) . . . . ?
N1 C5 C4 C3 1.1(7) . . . . ?
N4 C18 C17 N5 12.9(5) . . . . ?
N4 C18 C17 C16 -165.2(5) . . . . ?
N4 C19 C1 C2 -153.7(5) . . . . ?
N3 C7 C8 C9 151.7(4) . . . . ?
N3 C6 C5 C4 -157.6(5) . . . . ?
N5 C17 C16 C15 2.3(7) . . . . ?
N5 C13 C14 C15 3.1(8) . . . . ?
C8 N2 C12 C11 1.9(5) . . . . ?
C8 C9 C10 C11 -1.2(6) . . . . ?
C8 C7 N3 C20 -87.2(5) . . . . ?
C8 C7 N3 C6 149.2(4) . . . . ?
C20 N3 C6 C5 96.7(4) . . . . ?
C1 N1 C5 C6 170.2(5) . . . . ?
C1 N1 C5 C4 -4.4(6) . . . . ?
C1 C19 N4 C18 -148.1(5) . . . . ?
C1 C19 N4 C24 89.2(5) . . . . ?
C1 C2 C3 C4 -1.8(7) . . . . ?
C18 N4 C24 C27 -169.2(5) . . . . ?
C18 N4 C24 C25 74.1(5) . . . . ?
C18 N4 C24 C26 -47.1(5) . . . . ?
C18 C17 N5 C13 -177.7(5) . . . . ?
C18 C17 C16 C15 -179.7(6) . . . . ?
C5 N1 C1 C19 -174.1(5) . . . . ?
C5 N1 C1 C2 4.6(6) . . . . ?
C5 C6 N3 C7 -139.1(4) . . . . ?
C5 C4 C3 C2 2.0(8) . . . . ?
C9 C8 N2 C12 -3.4(6) . . . . ?
C9 C10 C11 C12 -0.3(7) . . . . ?
C17 N5 C13 C14 -3.1(6) . . . . ?
C17 C18 N4 C24 -164.4(4) . . . . ?
C17 C18 N4 C19 72.4(5) . . . . ?
C17 C16 C15 C14 -2.3(8) . . . . ?
C7 N3 C20 C21 176.6(4) . . . . ?
C7 N3 C20 C23 56.9(4) . . . . ?
C7 N3 C20 C22 -62.9(4) . . . . ?
C7 C8 N2 C12 178.4(5) . . . . ?
C7 C8 C9 C10 -178.8(6) . . . . ?
C21 C20 N3 C6 -60.4(5) . . . . ?
C23 C20 N3 C6 179.9(4) . . . . ?
C6 N3 C20 C22 60.1(4) . . . . ?
C6 C5 C4 C3 -172.9(6) . . . . ?
C19 N4 C24 C27 -49.4(5) . . . . ?
C19 N4 C24 C25 -166.1(5) . . . . ?
C19 N4 C24 C26 72.7(5) . . . . ?
C19 C1 C2 C3 177.0(7) . . . . ?
C13 N5 C17 C16 0.2(6) . . . . ?
C13 C14 C15 C16 -0.3(9) . . . . ?

loop_
_smtbx_masks_void_nr
_smtbx_masks_void_average_x
_smtbx_masks_void_average_y
_smtbx_masks_void_average_z
_smtbx_masks_void_volume
_smtbx_masks_void_count_electrons
_smtbx_masks_void_content
1 0.000 0.119 0.750 30.3 0.0 ?
2 0.000 0.206 0.250 390.1 90.5 ?
3 0.000 0.312 0.750 2.2 0.0 ?
4 0.000 0.500 0.000 11.6 0.4 ?
5 0.000 0.500 0.500 11.6 0.4 ?
6 0.000 0.794 0.750 390.1 90.2 ?
7 0.000 0.687 0.250 2.2 0.0 ?
8 0.000 0.881 0.250 30.3 0.0 ?
9 0.500 0.294 0.750 390.1 90.2 ?
10 0.500 0.706 0.250 390.1 90.5 ?
11 0.500 0.000 0.000 11.6 0.4 ?
12 0.500 0.000 0.500 11.6 0.4 ?
13 0.500 0.381 0.250 30.3 0.0 ?
14 0.500 0.619 0.750 30.3 0.0 ?
15 0.500 0.187 0.250 2.2 0.0 ?
16 0.500 0.812 0.750 2.2 0.0 ?
